data_4125077
loop_
_publ_author_name
'Kojima, Chiemi'
'Lee, Ka-Ho'
'Lin, Zhenyang'
'Yamashita, Makoto'

_publ_section_title
;
 Direct and Base-Catalyzed Diboration of Alkynes Using the Unsymmetrical
 Diborane(4), pinB-BMes2.
;
_journal_issue 20
_journal_name_full 'Journal of the American Chemical Society'
_journal_page_first 6662
_journal_page_last 6669
_journal_paper_doi 10.1021/jacs.6b03686
_journal_volume 138
_journal_year 2016
_chemical_formula_moiety 'C32 H39 B2 Br O2'
_chemical_formula_sum 'C32 H39 B2 Br O2'
_chemical_formula_weight 557.16
_chemical_name_systematic
;
 ?
;
_space_group_crystal_system monoclinic
_space_group_IT_number 14
_space_group_name_Hall '-P 2ybc'
_space_group_name_H-M_alt 'P 1 21/c 1'
_symmetry_space_group_name_Hall '-P 2ybc'
_symmetry_space_group_name_H-M 'P 1 21/c 1'
_atom_sites_solution_hydrogens geom
_audit_creation_method SHELXL-2014
_cell_angle_alpha 90
_cell_angle_beta 99.815(5)
_cell_angle_gamma 90
_cell_formula_units_Z 4
_cell_length_a 11.783(4)
_cell_length_b 15.689(5)
_cell_length_c 15.773(5)
_cell_measurement_reflns_used 9133
_cell_measurement_temperature 93(2)
_cell_measurement_theta_max 31.3788
_cell_measurement_theta_min 2.5965
_cell_volume 2873.2(16)
_computing_cell_refinement 'RIGAKU CrystalClear'
_computing_data_collection 'RIGAKU CrystalClear'
_computing_data_reduction 'RIGAKU CrystalClear'
_computing_molecular_graphics 'Yadokari-XG 2009(Wakita Nemoto et al.)'
_computing_publication_material 'Yadokari-XG 2009(Wakita,Nemoto et al.)'
_computing_structure_refinement 'SHELXL-2014 (Sheldrick, 2014)'
_computing_structure_solution SIR-97
_diffrn_ambient_temperature 93(2)
_diffrn_detector_area_resol_mean 28.5714
_diffrn_measured_fraction_theta_full 0.991
_diffrn_measured_fraction_theta_max 0.991
_diffrn_measurement_device_type 'Rigaku VariMax Saturn'
_diffrn_measurement_method 'omega scans'
_diffrn_radiation_monochromator Confocal
_diffrn_radiation_source 'rotating-anode X-ray tube'
_diffrn_radiation_type MoK\a
_diffrn_radiation_wavelength 0.71075
_diffrn_reflns_av_R_equivalents 0.0488
_diffrn_reflns_av_unetI/netI 0.0565
_diffrn_reflns_Laue_measured_fraction_full 0.998
_diffrn_reflns_Laue_measured_fraction_max 0.991
_diffrn_reflns_limit_h_max 15
_diffrn_reflns_limit_h_min -15
_diffrn_reflns_limit_k_max 20
_diffrn_reflns_limit_k_min -19
_diffrn_reflns_limit_l_max 15
_diffrn_reflns_limit_l_min -20
_diffrn_reflns_number 23265
_diffrn_reflns_point_group_measured_fraction_full 0.998
_diffrn_reflns_point_group_measured_fraction_max 0.991
_diffrn_reflns_theta_full 25.242
_diffrn_reflns_theta_max 27.512
_diffrn_reflns_theta_min 3.134
_exptl_absorpt_coefficient_mu 1.458
_exptl_absorpt_correction_T_max 1.0000
_exptl_absorpt_correction_T_min 0.8902
_exptl_absorpt_correction_type multi-scan
_exptl_absorpt_process_details 'Jacobson, R. (1998) Private communication'
_exptl_crystal_colour Yellow
_exptl_crystal_density_diffrn 1.288
_exptl_crystal_description Prism
_exptl_crystal_F_000 1168
_exptl_crystal_size_max 0.200
_exptl_crystal_size_mid 0.200
_exptl_crystal_size_min 0.150
_refine_diff_density_max 0.749
_refine_diff_density_min -0.585
_refine_diff_density_rms 0.091
_refine_ls_extinction_method none
_refine_ls_goodness_of_fit_ref 1.007
_refine_ls_hydrogen_treatment constr
_refine_ls_matrix_type full
_refine_ls_number_parameters 344
_refine_ls_number_reflns 6545
_refine_ls_number_restraints 0
_refine_ls_restrained_S_all 1.007
_refine_ls_R_factor_all 0.0567
_refine_ls_R_factor_gt 0.0413
_refine_ls_shift/su_max 0.001
_refine_ls_shift/su_mean 0.000
_refine_ls_structure_factor_coef Fsqd
_refine_ls_weighting_details 'w=1/[\s^2^(Fo^2^)+(0.0514P)^2^] where P=(Fo^2^+2Fc^2^)/3'
_refine_ls_weighting_scheme calc
_refine_ls_wR_factor_gt 0.0904
_refine_ls_wR_factor_ref 0.0985
_reflns_Friedel_coverage 0.000
_reflns_number_gt 4943
_reflns_number_total 6545
_reflns_threshold_expression 'I > 2\s(I)'
_cod_data_source_file ja6b03686_si_002.cif
_cod_data_source_block 3Ac
_cod_depositor_comments
;
The following automatic conversions were performed:

'_exptl_absorpt_correction_type' value 'Multi-scan' changed to
'multi-scan' according to
/usr/data/users/saulius/crontab/automatic-downloads/rss-feeds/ACS/lib/dictionaries/cif_core.dic
dictionary named 'cif_core.dic' version 2.4.2 from 2011-04-26.

Automatic conversion script
Id: cif_fix_values 4268 2015-11-12 08:31:59Z antanas 

 Adding full bibliography for 4125073--4125084.cif.
;
_cod_original_cell_volume 2873.5(16)
_cod_database_code 4125077
_shelx_space_group_comment
;
The symmetry employed for this shelxl refinement is uniquely defined
by the following loop, which should always be used as a source of
symmetry information in preference to the above space-group names.
They are only intended as comments.
;
_shelx_estimated_absorpt_t_min 0.759
_shelx_estimated_absorpt_t_max 0.811
_shelxl_version_number 2014-3

loop_
_space_group_symop_operation_xyz
'x, y, z'
'-x, y+1/2, -z+1/2'
'-x, -y, -z'
'x, -y-1/2, z-1/2'

loop_
_atom_site_label
_atom_site_type_symbol
_atom_site_fract_x
_atom_site_fract_y
_atom_site_fract_z
_atom_site_U_iso_or_equiv
_atom_site_adp_type
_atom_site_occupancy
_atom_site_site_symmetry_order
_atom_site_calc_flag
_atom_site_refinement_flags_posn
_atom_site_refinement_flags_adp
C1 C 0.60849(18) 0.05420(13) 0.78473(14) 0.0191(5) Uani 1 1 d . .
H31 H 0.5633 0.0556 0.8291 0.023 Uiso 1 1 calc R U
C2 C 0.69812(18) -0.00091(13) 0.80263(13) 0.0162(4) Uani 1 1 d . .
B1 B 0.5610(2) 0.11619(15) 0.70902(16) 0.0165(5) Uani 1 1 d . .
C3 C 0.42719(18) 0.13408(13) 0.69759(13) 0.0166(4) Uani 1 1 d . .
C4 C 0.38836(19) 0.21546(14) 0.71927(13) 0.0187(5) Uani 1 1 d . .
C5 C 0.2714(2) 0.23010(14) 0.71555(14) 0.0220(5) Uani 1 1 d . .
H32 H 0.2470 0.2842 0.7326 0.026 Uiso 1 1 calc R U
C6 C 0.18889(19) 0.16871(15) 0.68784(14) 0.0225(5) Uani 1 1 d . .
C7 C 0.22699(19) 0.08950(14) 0.66596(14) 0.0209(5) Uani 1 1 d . .
H33 H 0.1718 0.0467 0.6459 0.025 Uiso 1 1 calc R U
C8 C 0.34358(19) 0.07056(14) 0.67235(14) 0.0185(5) Uani 1 1 d . .
C9 C 0.4717(2) 0.28682(14) 0.75014(16) 0.0263(5) Uani 1 1 d . .
H1 H 0.4291 0.3359 0.7668 0.039 Uiso 1 1 calc R U
H2 H 0.5130 0.3034 0.7038 0.039 Uiso 1 1 calc R U
H3 H 0.5271 0.2673 0.7999 0.039 Uiso 1 1 calc R U
C10 C 0.0633(2) 0.18808(16) 0.68192(17) 0.0324(6) Uani 1 1 d . .
H4 H 0.0498 0.2133 0.7361 0.049 Uiso 1 1 calc R U
H5 H 0.0188 0.1353 0.6710 0.049 Uiso 1 1 calc R U
H6 H 0.0392 0.2283 0.6347 0.049 Uiso 1 1 calc R U
C11 C 0.3768(2) -0.01923(14) 0.65181(16) 0.0269(5) Uani 1 1 d . .
H7 H 0.3431 -0.0597 0.6878 0.040 Uiso 1 1 calc R U
H8 H 0.4609 -0.0247 0.6632 0.040 Uiso 1 1 calc R U
H9 H 0.3480 -0.0315 0.5910 0.040 Uiso 1 1 calc R U
C12 C 0.63970(18) 0.16895(13) 0.65696(13) 0.0160(4) Uani 1 1 d . .
C13 C 0.73672(19) 0.21408(13) 0.69946(14) 0.0194(5) Uani 1 1 d . .
C14 C 0.79893(19) 0.26637(13) 0.65286(14) 0.0199(5) Uani 1 1 d . .
H34 H 0.8611 0.2989 0.6829 0.024 Uiso 1 1 calc R U
C15 C 0.77308(19) 0.27253(13) 0.56415(15) 0.0202(5) Uani 1 1 d . .
C16 C 0.67929(19) 0.22700(13) 0.52198(14) 0.0201(5) Uani 1 1 d . .
H35 H 0.6616 0.2294 0.4610 0.024 Uiso 1 1 calc R U
C17 C 0.61040(18) 0.17794(13) 0.56635(13) 0.0169(4) Uani 1 1 d . .
C18 C 0.7772(2) 0.20975(15) 0.79574(15) 0.0267(5) Uani 1 1 d . .
H10 H 0.8319 0.1626 0.8091 0.040 Uiso 1 1 calc R U
H11 H 0.7109 0.2003 0.8246 0.040 Uiso 1 1 calc R U
H12 H 0.8149 0.2635 0.8158 0.040 Uiso 1 1 calc R U
C19 C 0.8460(2) 0.32710(15) 0.51541(15) 0.0263(5) Uani 1 1 d . .
H13 H 0.9077 0.3540 0.5561 0.039 Uiso 1 1 calc R U
H14 H 0.7978 0.3712 0.4833 0.039 Uiso 1 1 calc R U
H15 H 0.8798 0.2914 0.4752 0.039 Uiso 1 1 calc R U
C20 C 0.5069(2) 0.13346(14) 0.51581(15) 0.0218(5) Uani 1 1 d . .
H16 H 0.5033 0.1448 0.4543 0.033 Uiso 1 1 calc R U
H17 H 0.4367 0.1548 0.5341 0.033 Uiso 1 1 calc R U
H18 H 0.5134 0.0719 0.5262 0.033 Uiso 1 1 calc R U
B2 B 0.7159(2) -0.04321(15) 0.89475(16) 0.0169(5) Uani 1 1 d . .
O1 O 0.64946(13) -0.01906(9) 0.95334(9) 0.0230(4) Uani 1 1 d . .
O2 O 0.79456(14) -0.10405(9) 0.92435(10) 0.0219(4) Uani 1 1 d . .
C21 C 0.67115(19) -0.07783(14) 1.02635(14) 0.0182(5) Uani 1 1 d . .
C22 C 0.78973(19) -0.11918(13) 1.01557(14) 0.0186(5) Uani 1 1 d . .
C23 C 0.6736(2) -0.02634(16) 1.10781(15) 0.0282(6) Uani 1 1 d . .
H19 H 0.7325 0.0182 1.1109 0.042 Uiso 1 1 calc R U
H20 H 0.6916 -0.0639 1.1579 0.042 Uiso 1 1 calc R U
H21 H 0.5981 0.0001 1.1073 0.042 Uiso 1 1 calc R U
C24 C 0.5709(2) -0.14008(16) 1.01485(17) 0.0307(6) Uani 1 1 d . .
H22 H 0.4987 -0.1087 1.0135 0.046 Uiso 1 1 calc R U
H23 H 0.5810 -0.1805 1.0629 0.046 Uiso 1 1 calc R U
H24 H 0.5682 -0.1712 0.9607 0.046 Uiso 1 1 calc R U
C25 C 0.7973(2) -0.21484(14) 1.03118(16) 0.0295(6) Uani 1 1 d . .
H25 H 0.7386 -0.2438 0.9896 0.044 Uiso 1 1 calc R U
H26 H 0.7844 -0.2272 1.0897 0.044 Uiso 1 1 calc R U
H27 H 0.8739 -0.2352 1.0243 0.044 Uiso 1 1 calc R U
C26 C 0.8932(2) -0.07487(15) 1.06696(15) 0.0273(5) Uani 1 1 d . .
H28 H 0.9638 -0.0983 1.0512 0.041 Uiso 1 1 calc R U
H29 H 0.8938 -0.0839 1.1285 0.041 Uiso 1 1 calc R U
H30 H 0.8889 -0.0137 1.0544 0.041 Uiso 1 1 calc R U
C27 C 0.77629(18) -0.02317(13) 0.74135(13) 0.0157(4) Uani 1 1 d . .
C28 C 0.89377(19) -0.03687(14) 0.77172(14) 0.0200(5) Uani 1 1 d . .
H36 H 0.9224 -0.0310 0.8315 0.024 Uiso 1 1 calc R U
C29 C 0.96899(19) -0.05870(13) 0.71680(15) 0.0211(5) Uani 1 1 d . .
H37 H 1.0486 -0.0665 0.7384 0.025 Uiso 1 1 calc R U
C30 C 0.92666(19) -0.06903(13) 0.62981(14) 0.0178(5) Uani 1 1 d . .
C31 C 0.8111(2) -0.05678(13) 0.59711(15) 0.0209(5) Uani 1 1 d . .
H38 H 0.7827 -0.0643 0.5375 0.025 Uiso 1 1 calc R U
C32 C 0.73737(19) -0.03334(13) 0.65313(14) 0.0186(5) Uani 1 1 d . .
H39 H 0.6583 -0.0240 0.6308 0.022 Uiso 1 1 calc R U
Br1 Br 1.02921(2) -0.10525(2) 0.55585(2) 0.02380(9) Uani 1 1 d . .

loop_
_atom_site_aniso_label
_atom_site_aniso_U_11
_atom_site_aniso_U_22
_atom_site_aniso_U_33
_atom_site_aniso_U_23
_atom_site_aniso_U_13
_atom_site_aniso_U_12
C1 0.0174(11) 0.0247(12) 0.0162(11) -0.0010(9) 0.0052(9) -0.0012(9)
C2 0.0154(11) 0.0179(11) 0.0151(10) -0.0002(9) 0.0018(8) -0.0037(9)
B1 0.0198(13) 0.0158(12) 0.0140(12) -0.0056(10) 0.0029(10) -0.0009(10)
C3 0.0168(11) 0.0201(11) 0.0129(10) 0.0032(9) 0.0028(8) 0.0018(9)
C4 0.0227(12) 0.0196(11) 0.0143(11) 0.0012(9) 0.0048(9) 0.0025(9)
C5 0.0235(12) 0.0219(12) 0.0214(12) 0.0032(10) 0.0067(10) 0.0081(10)
C6 0.0187(12) 0.0321(13) 0.0170(11) 0.0050(10) 0.0042(9) 0.0071(10)
C7 0.0183(11) 0.0257(12) 0.0189(11) 0.0020(10) 0.0033(9) -0.0014(9)
C8 0.0199(12) 0.0193(11) 0.0166(11) 0.0013(9) 0.0041(9) -0.0004(9)
C9 0.0272(13) 0.0200(12) 0.0315(14) -0.0048(10) 0.0047(11) 0.0026(10)
C10 0.0210(13) 0.0424(15) 0.0345(14) 0.0026(12) 0.0065(11) 0.0095(11)
C11 0.0228(13) 0.0213(12) 0.0370(14) -0.0055(11) 0.0066(11) -0.0005(10)
C12 0.0165(11) 0.0159(10) 0.0163(11) 0.0014(9) 0.0048(9) 0.0030(8)
C13 0.0183(11) 0.0197(11) 0.0204(11) -0.0009(9) 0.0034(9) 0.0038(9)
C14 0.0173(11) 0.0189(11) 0.0231(12) -0.0003(9) 0.0022(9) 0.0014(9)
C15 0.0198(12) 0.0169(11) 0.0258(12) 0.0019(9) 0.0092(10) 0.0034(9)
C16 0.0235(12) 0.0217(12) 0.0154(11) 0.0029(9) 0.0042(9) 0.0044(9)
C17 0.0170(11) 0.0153(11) 0.0184(11) 0.0004(9) 0.0027(9) 0.0023(8)
C18 0.0251(13) 0.0307(13) 0.0223(12) -0.0006(11) -0.0015(10) -0.0074(10)
C19 0.0278(13) 0.0257(12) 0.0269(13) 0.0017(10) 0.0085(11) -0.0035(10)
C20 0.0259(13) 0.0219(11) 0.0173(11) 0.0008(10) 0.0025(9) -0.0024(10)
B2 0.0177(13) 0.0166(12) 0.0164(12) -0.0013(10) 0.0033(10) -0.0020(10)
O1 0.0231(9) 0.0287(9) 0.0182(8) 0.0081(7) 0.0063(7) 0.0081(7)
O2 0.0243(9) 0.0274(9) 0.0154(8) 0.0063(7) 0.0071(7) 0.0079(7)
C21 0.0180(11) 0.0202(11) 0.0169(11) 0.0067(9) 0.0040(9) 0.0027(9)
C22 0.0201(12) 0.0233(12) 0.0133(10) 0.0024(9) 0.0057(9) 0.0030(9)
C23 0.0254(13) 0.0379(14) 0.0231(13) -0.0003(11) 0.0087(10) 0.0039(11)
C24 0.0240(13) 0.0304(13) 0.0385(15) 0.0045(12) 0.0073(11) -0.0028(11)
C25 0.0333(15) 0.0251(13) 0.0317(14) 0.0068(11) 0.0097(11) 0.0084(11)
C26 0.0196(12) 0.0338(13) 0.0276(13) 0.0008(11) 0.0012(10) 0.0041(10)
C27 0.0175(11) 0.0141(10) 0.0159(11) 0.0031(9) 0.0035(9) -0.0015(8)
C28 0.0189(11) 0.0237(12) 0.0164(11) 0.0021(9) -0.0001(9) -0.0022(9)
C29 0.0157(11) 0.0228(12) 0.0244(12) 0.0044(10) 0.0031(9) -0.0006(9)
C30 0.0206(12) 0.0151(10) 0.0195(11) 0.0007(9) 0.0088(9) 0.0016(9)
C31 0.0256(13) 0.0185(11) 0.0191(11) -0.0011(9) 0.0048(9) 0.0003(9)
C32 0.0172(11) 0.0178(11) 0.0200(11) -0.0008(9) 0.0006(9) 0.0003(9)
Br1 0.02482(14) 0.02266(14) 0.02643(14) -0.00194(10) 0.01150(10) 0.00125(9)

loop_
_atom_type_symbol
_atom_type_description
_atom_type_scat_dispersion_real
_atom_type_scat_dispersion_imag
_atom_type_scat_source
C C 0.0033 0.0016 'International Tables Vol C Tables 4.2.6.8 and 6.1.1.4'
H H 0.0000 0.0000 'International Tables Vol C Tables 4.2.6.8 and 6.1.1.4'
B B 0.0013 0.0007 'International Tables Vol C Tables 4.2.6.8 and 6.1.1.4'
O O 0.0106 0.0060 'International Tables Vol C Tables 4.2.6.8 and 6.1.1.4'
Br Br -0.2901 2.4595 'International Tables Vol C Tables 4.2.6.8 and 6.1.1.4'

loop_
_geom_angle_atom_site_label_1
_geom_angle_atom_site_label_2
_geom_angle_atom_site_label_3
_geom_angle
C2 C1 B1 135.9(2)
C1 C2 C27 124.14(19)
C1 C2 B2 115.84(19)
C27 C2 B2 120.02(18)
C1 B1 C12 123.9(2)
C1 B1 C3 114.63(19)
C12 B1 C3 120.78(19)
C8 C3 C4 117.8(2)
C8 C3 B1 122.80(19)
C4 C3 B1 119.27(19)
C5 C4 C3 119.8(2)
C5 C4 C9 118.4(2)
C3 C4 C9 121.7(2)
C6 C5 C4 122.4(2)
C7 C6 C5 117.6(2)
C7 C6 C10 121.7(2)
C5 C6 C10 120.7(2)
C6 C7 C8 122.1(2)
C7 C8 C3 120.2(2)
C7 C8 C11 118.2(2)
C3 C8 C11 121.7(2)
C13 C12 C17 117.79(19)
C13 C12 B1 121.13(19)
C17 C12 B1 120.91(19)
C14 C13 C12 120.1(2)
C14 C13 C18 116.9(2)
C12 C13 C18 123.0(2)
C15 C14 C13 122.0(2)
C14 C15 C16 118.0(2)
C14 C15 C19 120.5(2)
C16 C15 C19 121.5(2)
C15 C16 C17 122.0(2)
C16 C17 C12 119.9(2)
C16 C17 C20 118.59(19)
C12 C17 C20 121.45(19)
O2 B2 O1 113.57(19)
O2 B2 C2 126.0(2)
O1 B2 C2 120.39(19)
B2 O1 C21 108.36(17)
B2 O2 C22 108.21(16)
O1 C21 C23 107.89(17)
O1 C21 C24 106.44(18)
C23 C21 C24 110.24(19)
O1 C21 C22 102.33(16)
C23 C21 C22 115.00(18)
C24 C21 C22 114.09(19)
O2 C22 C26 106.75(18)
O2 C22 C25 107.87(17)
C26 C22 C25 110.29(19)
O2 C22 C21 102.85(16)
C26 C22 C21 113.66(18)
C25 C22 C21 114.68(18)
C32 C27 C28 117.4(2)
C32 C27 C2 122.7(2)
C28 C27 C2 119.94(19)
C29 C28 C27 121.6(2)
C28 C29 C30 119.2(2)
C31 C30 C29 121.1(2)
C31 C30 Br1 119.99(17)
C29 C30 Br1 118.83(17)
C30 C31 C32 118.8(2)
C31 C32 C27 121.9(2)

loop_
_geom_bond_atom_site_label_1
_geom_bond_atom_site_label_2
_geom_bond_distance
C1 C2 1.357(3)
C1 B1 1.568(3)
C2 C27 1.486(3)
C2 B2 1.578(3)
B1 C12 1.575(3)
B1 C3 1.581(3)
C3 C8 1.410(3)
C3 C4 1.418(3)
C4 C5 1.389(3)
C4 C9 1.514(3)
C5 C6 1.385(3)
C6 C7 1.385(3)
C6 C10 1.498(3)
C7 C8 1.392(3)
C8 C11 1.512(3)
C12 C13 1.413(3)
C12 C17 1.419(3)
C13 C14 1.391(3)
C13 C18 1.514(3)
C14 C15 1.384(3)
C15 C16 1.387(3)
C15 C19 1.512(3)
C16 C17 1.391(3)
C17 C20 1.510(3)
B2 O2 1.357(3)
B2 O1 1.363(3)
O1 C21 1.463(2)
O2 C22 1.469(3)
C21 C23 1.514(3)
C21 C24 1.520(3)
C21 C22 1.576(3)
C22 C26 1.513(3)
C22 C25 1.521(3)
C27 C32 1.398(3)
C27 C28 1.402(3)
C28 C29 1.384(3)
C29 C30 1.387(3)
C30 C31 1.385(3)
C30 Br1 1.904(2)
C31 C32 1.390(3)

loop_
_geom_torsion_atom_site_label_1
_geom_torsion_atom_site_label_2
_geom_torsion_atom_site_label_3
_geom_torsion_atom_site_label_4
_geom_torsion
B1 C1 C2 C27 -6.6(4)
B1 C1 C2 B2 174.2(2)
C2 C1 B1 C12 -36.6(4)
C2 C1 B1 C3 152.9(2)
C1 B1 C3 C8 -66.3(3)
C12 B1 C3 C8 122.9(2)
C1 B1 C3 C4 109.1(2)
C12 B1 C3 C4 -61.7(3)
C8 C3 C4 C5 0.3(3)
B1 C3 C4 C5 -175.28(19)
C8 C3 C4 C9 177.80(19)
B1 C3 C4 C9 2.2(3)
C3 C4 C5 C6 -2.7(3)
C9 C4 C5 C6 179.7(2)
C4 C5 C6 C7 2.0(3)
C4 C5 C6 C10 -177.9(2)
C5 C6 C7 C8 1.0(3)
C10 C6 C7 C8 -179.1(2)
C6 C7 C8 C3 -3.3(3)
C6 C7 C8 C11 176.6(2)
C4 C3 C8 C7 2.6(3)
B1 C3 C8 C7 178.0(2)
C4 C3 C8 C11 -177.3(2)
B1 C3 C8 C11 -1.9(3)
C1 B1 C12 C13 -46.0(3)
C3 B1 C12 C13 124.0(2)
C1 B1 C12 C17 138.9(2)
C3 B1 C12 C17 -51.2(3)
C17 C12 C13 C14 1.1(3)
B1 C12 C13 C14 -174.21(19)
C17 C12 C13 C18 -179.8(2)
B1 C12 C13 C18 4.9(3)
C12 C13 C14 C15 -3.7(3)
C18 C13 C14 C15 177.1(2)
C13 C14 C15 C16 2.4(3)
C13 C14 C15 C19 -177.3(2)
C14 C15 C16 C17 1.6(3)
C19 C15 C16 C17 -178.8(2)
C15 C16 C17 C12 -4.1(3)
C15 C16 C17 C20 177.3(2)
C13 C12 C17 C16 2.7(3)
B1 C12 C17 C16 178.02(19)
C13 C12 C17 C20 -178.82(19)
B1 C12 C17 C20 -3.5(3)
C1 C2 B2 O2 175.3(2)
C27 C2 B2 O2 -3.9(3)
C1 C2 B2 O1 -5.1(3)
C27 C2 B2 O1 175.70(19)
O2 B2 O1 C21 -9.7(3)
C2 B2 O1 C21 170.70(18)
O1 B2 O2 C22 -5.2(3)
C2 B2 O2 C22 174.4(2)
B2 O1 C21 C23 140.54(19)
B2 O1 C21 C24 -101.1(2)
B2 O1 C21 C22 18.9(2)
B2 O2 C22 C26 -103.5(2)
B2 O2 C22 C25 138.00(19)
B2 O2 C22 C21 16.4(2)
O1 C21 C22 O2 -20.96(19)
C23 C21 C22 O2 -137.64(18)
C24 C21 C22 O2 93.6(2)
O1 C21 C22 C26 94.0(2)
C23 C21 C22 C26 -22.6(3)
C24 C21 C22 C26 -151.4(2)
O1 C21 C22 C25 -137.79(19)
C23 C21 C22 C25 105.5(2)
C24 C21 C22 C25 -23.3(3)
C1 C2 C27 C32 -38.0(3)
B2 C2 C27 C32 141.2(2)
C1 C2 C27 C28 143.5(2)
B2 C2 C27 C28 -37.3(3)
C32 C27 C28 C29 0.7(3)
C2 C27 C28 C29 179.22(19)
C27 C28 C29 C30 -1.4(3)
C28 C29 C30 C31 0.9(3)
C28 C29 C30 Br1 -176.53(16)
C29 C30 C31 C32 0.3(3)
Br1 C30 C31 C32 177.68(15)
C30 C31 C32 C27 -1.0(3)
C28 C27 C32 C31 0.5(3)
C2 C27 C32 C31 -177.95(19)
